data_4062488
loop_
_publ_author_name
'Mokuolu, Q. Folashade'
'Duckmanton, Paul A.'
'Blake, Alexander J.'
'Wilson, Claire'
'Love, Jason B.'

_publ_section_title
;
 Non-cyclopentadienyl Titanium(III)-Magnesium Hydride Formation by Reduction
 of an Amidotitanium(IV) Complex
;
_journal_issue 22
_journal_name_full Organometallics
_journal_page_first 4387
_journal_page_last 4389
_journal_paper_doi 10.1021/om034164a
_journal_volume 22
_journal_year 2003
_chemical_formula_sum 'C74 H110 Cl Mg2 N2 O5 P2 Ti'
_chemical_formula_weight 1301.55
_space_group_IT_number 70
_symmetry_cell_setting orthorhombic
_symmetry_space_group_name_Hall '-F 2uv 2vw'
_symmetry_space_group_name_H-M 'F d d d :2'
_cell_angle_alpha 90.00
_cell_angle_beta 90.00
_cell_angle_gamma 90.00
_cell_formula_units_Z 16
_cell_length_a 20.901(5)
_cell_length_b 28.919(6)
_cell_length_c 50.135(11)
_cell_measurement_temperature 150(2)
_cell_volume 30303(19)
_diffrn_ambient_temperature 150(2)
_exptl_crystal_density_diffrn 1.141
_cod_depositor_comments
;
The following automatic conversions were performed:
'_symmetry_cell_setting' value 'Orthorhombic' changed to 'orthorhombic'
according to '/home/saulius/struct/CIF-dictionaries/cif_core.dic'
dictionary named 'cif_core.dic' version 2.4.1 from 2010-06-29.

Automatic conversion script
Id: cif_fix_enum 1527 2010-12-29 10:47:43Z saulius 
;
_cod_original_sg_symbol_H-M 'F d d d'
_cod_database_code 4062488

loop_
_symmetry_equiv_pos_as_xyz
'x, y, z'
'-x+3/4, -y+3/4, z'
'-x+3/4, y, -z+3/4'
'x, -y+3/4, -z+3/4'
'x, y+1/2, z+1/2'
'-x+3/4, -y+5/4, z+1/2'
'-x+3/4, y+1/2, -z+5/4'
'x, -y+5/4, -z+5/4'
'x+1/2, y, z+1/2'
'-x+5/4, -y+3/4, z+1/2'
'-x+5/4, y, -z+5/4'
'x+1/2, -y+3/4, -z+5/4'
'x+1/2, y+1/2, z'
'-x+5/4, -y+5/4, z'
'-x+5/4, y+1/2, -z+3/4'
'x+1/2, -y+5/4, -z+3/4'
'-x, -y, -z'
'x-3/4, y-3/4, -z'
'x-3/4, -y, z-3/4'
'-x, y-3/4, z-3/4'
'-x, -y+1/2, -z+1/2'
'x-3/4, y-1/4, -z+1/2'
'x-3/4, -y+1/2, z-1/4'
'-x, y-1/4, z-1/4'
'-x+1/2, -y, -z+1/2'
'x-1/4, y-3/4, -z+1/2'
'x-1/4, -y, z-1/4'
'-x+1/2, y-3/4, z-1/4'
'-x+1/2, -y+1/2, -z'
'x-1/4, y-1/4, -z'
'x-1/4, -y+1/2, z-3/4'
'-x+1/2, y-1/4, z-3/4'

loop_
_atom_site_label
_atom_site_type_symbol
_atom_site_fract_x
_atom_site_fract_y
_atom_site_fract_z
_atom_site_U_iso_or_equiv
_atom_site_adp_type
_atom_site_occupancy
_atom_site_symmetry_multiplicity
_atom_site_calc_flag
_atom_site_refinement_flags
_atom_site_disorder_assembly
_atom_site_disorder_group
Ti1 Ti 0.1250 0.41729(4) 0.1250 0.0405(4) Uani 1 2 d S . .
H1X H 0.0946(14) 0.3633(10) 0.1071(6) 0.013(10) Uiso 1 1 d . . .
Cl1 Cl 0.1250 0.26459(6) 0.1250 0.0635(7) Uani 1 2 d S . .
P1 P 0.33776(8) 0.49273(5) 0.03819(3) 0.0530(5) Uani 1 1 d . . .
Mg1 Mg 0.18313(9) 0.33451(6) 0.10749(3) 0.0409(5) Uani 1 1 d . . .
O1 O 0.1894(2) 0.31141(13) 0.06889(7) 0.0575(12) Uani 1 1 d . . .
O2 O 0.26736(17) 0.30194(11) 0.11844(7) 0.0484(10) Uani 1 1 d . . .
N1 N 0.1202(2) 0.45215(13) 0.08943(8) 0.0420(12) Uani 1 1 d . . .
C1 C 0.1852(3) 0.44560(18) 0.08425(10) 0.0386(15) Uani 1 1 d . . .
C2 C 0.2228(3) 0.47116(18) 0.06580(11) 0.0473(16) Uani 1 1 d . . .
H2A H 0.2031 0.4943 0.0552 0.057 Uiso 1 1 calc R . .
C3 C 0.2892(3) 0.46271(18) 0.06304(11) 0.0440(16) Uani 1 1 d . . .
C4 C 0.3187(3) 0.42979(18) 0.07956(11) 0.0453(16) Uani 1 1 d . . .
H4A H 0.3633 0.4240 0.0782 0.054 Uiso 1 1 calc R . .
C5 C 0.2811(3) 0.40544(17) 0.09822(11) 0.0451(16) Uani 1 1 d . . .
H5A H 0.3021 0.3845 0.1099 0.054 Uiso 1 1 calc R . .
C6 C 0.2146(3) 0.41027(18) 0.10052(10) 0.0397(15) Uani 1 1 d . . .
C7 C 0.2756(3) 0.5137(3) 0.01476(12) 0.0563(18) Uani 1 1 d . . .
C8 C 0.2452(4) 0.4812(3) -0.00127(17) 0.101(3) Uani 1 1 d . . .
H8A H 0.2583 0.4498 0.0000 0.121 Uiso 1 1 calc R . .
C9 C 0.1971(5) 0.4924(4) -0.01892(19) 0.131(4) Uani 1 1 d . . .
H9A H 0.1771 0.4692 -0.0295 0.157 Uiso 1 1 calc R . .
C10 C 0.1788(5) 0.5373(5) -0.0209(2) 0.134(5) Uani 1 1 d . . .
H10A H 0.1460 0.5456 -0.0331 0.161 Uiso 1 1 calc R . .
C11 C 0.2070(5) 0.5711(4) -0.0054(2) 0.125(4) Uani 1 1 d . . .
H11A H 0.1931 0.6023 -0.0068 0.151 Uiso 1 1 calc R . .
C12 C 0.2563(4) 0.5593(3) 0.01250(14) 0.084(2) Uani 1 1 d . . .
H12A H 0.2762 0.5826 0.0230 0.101 Uiso 1 1 calc R . .
C13 C 0.3595(3) 0.5461(2) 0.05531(13) 0.0586(19) Uani 1 1 d . . .
C14 C 0.3240(4) 0.5661(2) 0.07521(14) 0.077(2) Uani 1 1 d . . .
H14A H 0.2857 0.5514 0.0808 0.092 Uiso 1 1 calc R . .
C15 C 0.3421(5) 0.6073(3) 0.08749(18) 0.116(3) Uani 1 1 d . . .
H15A H 0.3173 0.6200 0.1016 0.139 Uiso 1 1 calc R . .
C16 C 0.3954(7) 0.6288(3) 0.0790(2) 0.153(5) Uani 1 1 d . . .
H16A H 0.4063 0.6581 0.0863 0.184 Uiso 1 1 calc R . .
C17 C 0.4340(5) 0.6096(3) 0.0602(2) 0.153(4) Uani 1 1 d . . .
H17A H 0.4730 0.6242 0.0554 0.184 Uiso 1 1 calc R . .
C18 C 0.4159(4) 0.5684(3) 0.04801(15) 0.093(3) Uani 1 1 d . . .
H18A H 0.4424 0.5553 0.0346 0.112 Uiso 1 1 calc R . .
C19 C 0.0806(3) 0.4767(2) 0.06889(12) 0.0545(18) Uani 1 1 d . . .
H19A H 0.1119 0.4869 0.0550 0.065 Uiso 1 1 calc R . .
C20 C 0.0535(4) 0.5228(2) 0.08090(14) 0.078(2) Uani 1 1 d . . .
C21 C 0.1122(4) 0.5542(2) 0.08778(14) 0.102(3) Uani 1 1 d . . .
H21A H 0.1398 0.5383 0.1007 0.153 Uiso 1 1 calc R . .
H21B H 0.0970 0.5833 0.0955 0.153 Uiso 1 1 calc R . .
H21C H 0.1365 0.5606 0.0715 0.153 Uiso 1 1 calc R . .
C22 C 0.0123(4) 0.5507(2) 0.06020(14) 0.137(4) Uani 1 1 d . . .
H22A H -0.0256 0.5327 0.0553 0.206 Uiso 1 1 calc R . .
H22B H 0.0380 0.5568 0.0442 0.206 Uiso 1 1 calc R . .
H22C H -0.0010 0.5801 0.0682 0.206 Uiso 1 1 calc R . .
C23 C 0.0138(3) 0.5163(2) 0.10648(13) 0.086(2) Uani 1 1 d . . .
H23A H -0.0235 0.4969 0.1026 0.129 Uiso 1 1 calc R . .
H23B H -0.0005 0.5465 0.1130 0.129 Uiso 1 1 calc R . .
H23C H 0.0401 0.5013 0.1201 0.129 Uiso 1 1 calc R . .
C24 C 0.0364(3) 0.4408(2) 0.05428(13) 0.0654(19) Uani 1 1 d . . .
C25 C 0.0795(3) 0.3995(2) 0.04583(11) 0.073(2) Uani 1 1 d . . .
H25A H 0.0988 0.3855 0.0617 0.109 Uiso 1 1 calc R . .
H25B H 0.1134 0.4106 0.0339 0.109 Uiso 1 1 calc R . .
H25C H 0.0536 0.3764 0.0365 0.109 Uiso 1 1 calc R . .
C26 C -0.0190(3) 0.4227(2) 0.07183(12) 0.081(2) Uani 1 1 d . . .
H26A H -0.0017 0.4107 0.0886 0.122 Uiso 1 1 calc R . .
H26B H -0.0416 0.3980 0.0624 0.122 Uiso 1 1 calc R . .
H26C H -0.0488 0.4481 0.0756 0.122 Uiso 1 1 calc R . .
C27 C 0.0083(3) 0.4604(2) 0.02776(13) 0.104(3) Uani 1 1 d . . .
H27A H -0.0193 0.4371 0.0195 0.157 Uiso 1 1 calc R . .
H27B H 0.0434 0.4682 0.0156 0.157 Uiso 1 1 calc R . .
H27C H -0.0168 0.4883 0.0316 0.157 Uiso 1 1 calc R . .
C28 C 0.1452(4) 0.2787(2) 0.05643(15) 0.099(3) Uani 1 1 d . . .
H28A H 0.1411 0.2502 0.0673 0.119 Uiso 1 1 calc R . .
H28B H 0.1024 0.2926 0.0540 0.119 Uiso 1 1 calc R . .
C29 C 0.1750(6) 0.2687(4) 0.0307(2) 0.200(7) Uani 1 1 d . . .
H29A H 0.1419 0.2628 0.0170 0.241 Uiso 1 1 calc R . .
H29B H 0.2028 0.2411 0.0320 0.241 Uiso 1 1 calc R . .
C30 C 0.2152(5) 0.3121(4) 0.02316(17) 0.171(5) Uani 1 1 d . . .
H30A H 0.2538 0.3034 0.0129 0.206 Uiso 1 1 calc R . .
H30B H 0.1895 0.3344 0.0126 0.206 Uiso 1 1 calc R . .
C31 C 0.2322(3) 0.3311(2) 0.04894(13) 0.078(2) Uani 1 1 d . . .
H31A H 0.2278 0.3652 0.0487 0.094 Uiso 1 1 calc R . .
H31B H 0.2772 0.3234 0.0533 0.094 Uiso 1 1 calc R . .
C32 C 0.2913(3) 0.3038(2) 0.14584(12) 0.0672(19) Uani 1 1 d . . .
H32A H 0.2579 0.3155 0.1581 0.081 Uiso 1 1 calc R . .
H32B H 0.3293 0.3241 0.1471 0.081 Uiso 1 1 calc R . .
C33 C 0.2863(3) 0.25839(19) 0.10594(11) 0.0576(18) Uani 1 1 d . . .
H33A H 0.3086 0.2641 0.0888 0.069 Uiso 1 1 calc R . .
H33B H 0.2485 0.2386 0.1026 0.069 Uiso 1 1 calc R . .
C34 C 0.3307(3) 0.2358(2) 0.12580(14) 0.095(2) Uani 1 1 d . . .
H34A H 0.3758 0.2443 0.1222 0.114 Uiso 1 1 calc R . .
H34B H 0.3265 0.2018 0.1253 0.114 Uiso 1 1 calc R . .
C35 C 0.3085(3) 0.2551(2) 0.15261(13) 0.081(2) Uani 1 1 d . . .
H35A H 0.2710 0.2379 0.1595 0.098 Uiso 1 1 calc R . .
H35B H 0.3433 0.2540 0.1660 0.098 Uiso 1 1 calc R . .
O1S O 0.4008(5) 0.3722(5) -0.0546(3) 0.147(5) Uiso 0.50 1 d PD . .
C1S C 0.3750 0.3750 -0.0053(3) 0.165(5) Uiso 1 2 d SD . .
C2S C 0.3759(9) 0.3524(5) -0.0317(3) 0.130(7) Uiso 0.50 1 d PD . .
C3S C 0.4113(16) 0.3465(8) -0.0784(4) 0.110(11) Uiso 0.25 1 d PD A 1
C3SA C 0.3993(13) 0.3894(8) -0.0810(3) 0.104(12) Uiso 0.25 1 d PD . 2
C4S C 0.4380(11) 0.3678(9) -0.1036(4) 0.277(13) Uiso 0.50 1 d PD . .

loop_
_atom_site_aniso_label
_atom_site_aniso_U_11
_atom_site_aniso_U_22
_atom_site_aniso_U_33
_atom_site_aniso_U_23
_atom_site_aniso_U_13
_atom_site_aniso_U_12
Ti1 0.0449(10) 0.0358(9) 0.0407(9) 0.000 0.0014(8) 0.000
Cl1 0.0556(16) 0.0360(13) 0.0990(19) 0.000 0.0132(15) 0.000
P1 0.0540(12) 0.0505(11) 0.0546(11) 0.0039(9) 0.0099(9) -0.0045(9)
Mg1 0.0458(13) 0.0338(11) 0.0431(12) -0.0015(9) 0.0018(10) 0.0024(10)
O1 0.063(3) 0.060(3) 0.049(3) -0.016(2) 0.001(3) 0.006(2)
O2 0.056(3) 0.031(2) 0.058(3) -0.003(2) -0.001(2) 0.009(2)
N1 0.035(3) 0.039(3) 0.051(3) 0.012(2) 0.005(3) 0.006(3)
C1 0.043(4) 0.038(4) 0.034(4) 0.004(3) 0.001(3) 0.010(3)
C2 0.046(5) 0.041(4) 0.056(4) 0.009(3) 0.001(4) 0.002(3)
C3 0.053(5) 0.028(4) 0.051(4) 0.001(3) 0.010(4) -0.005(3)
C4 0.035(4) 0.043(4) 0.057(4) -0.002(3) 0.009(4) -0.001(3)
C5 0.047(4) 0.037(4) 0.051(4) 0.001(3) -0.004(3) 0.005(3)
C6 0.047(4) 0.040(4) 0.032(3) 0.004(3) 0.001(3) 0.001(3)
C7 0.043(5) 0.075(5) 0.050(4) 0.011(4) 0.005(4) -0.015(4)
C8 0.097(7) 0.110(7) 0.095(7) 0.004(6) -0.014(5) -0.005(6)
C9 0.108(9) 0.198(12) 0.086(8) 0.015(8) -0.049(6) -0.029(9)
C10 0.068(8) 0.243(16) 0.090(8) 0.077(10) -0.016(6) -0.015(9)
C11 0.093(9) 0.153(10) 0.130(9) 0.076(8) -0.014(7) -0.006(7)
C12 0.070(6) 0.085(7) 0.099(6) 0.044(5) -0.014(5) -0.010(5)
C13 0.074(6) 0.041(4) 0.061(5) -0.003(4) 0.002(4) -0.003(4)
C14 0.108(7) 0.051(5) 0.072(5) -0.002(4) -0.024(5) 0.003(5)
C15 0.183(11) 0.067(7) 0.099(7) 0.003(6) -0.015(7) 0.008(6)
C16 0.240(16) 0.062(7) 0.158(12) -0.036(7) 0.010(10) -0.031(9)
C17 0.189(12) 0.083(8) 0.188(12) -0.031(7) 0.032(9) -0.087(8)
C18 0.100(7) 0.073(6) 0.107(7) 0.004(5) 0.018(5) -0.021(5)
C19 0.042(4) 0.058(5) 0.064(5) 0.028(4) 0.008(4) 0.013(4)
C20 0.072(6) 0.065(5) 0.096(6) 0.040(4) 0.021(5) 0.034(5)
C21 0.117(7) 0.054(5) 0.134(7) 0.022(4) 0.053(6) 0.022(5)
C22 0.154(8) 0.128(7) 0.130(7) 0.060(6) 0.019(6) 0.099(6)
C23 0.070(5) 0.078(5) 0.109(6) 0.020(4) 0.041(5) 0.029(4)
C24 0.051(5) 0.083(5) 0.062(5) 0.037(4) -0.009(4) 0.002(4)
C25 0.065(5) 0.092(6) 0.062(5) 0.007(4) -0.015(4) -0.007(4)
C26 0.060(5) 0.092(6) 0.092(6) 0.034(4) 0.000(4) 0.001(4)
C27 0.080(6) 0.140(7) 0.092(6) 0.068(5) -0.024(5) -0.009(5)
C28 0.113(7) 0.101(6) 0.083(6) -0.053(5) -0.014(5) -0.013(5)
C29 0.161(13) 0.277(17) 0.163(13) -0.144(12) -0.061(10) 0.015(10)
C30 0.115(9) 0.331(17) 0.068(7) -0.075(9) -0.003(6) 0.011(9)
C31 0.060(5) 0.124(6) 0.051(5) -0.025(5) -0.001(4) 0.008(5)
C32 0.075(5) 0.058(5) 0.069(5) 0.003(4) -0.023(4) 0.016(4)
C33 0.057(5) 0.051(5) 0.064(5) -0.001(4) 0.009(4) 0.009(4)
C34 0.109(7) 0.086(6) 0.089(6) 0.005(5) -0.013(6) 0.040(5)
C35 0.091(6) 0.076(5) 0.076(6) 0.016(4) -0.004(5) 0.020(5)

loop_
_geom_bond_atom_site_label_1
_geom_bond_atom_site_label_2
_geom_bond_distance
_geom_bond_site_symmetry_2
_geom_bond_publ_flag
Ti1 N1 2.051(4) . ?
Ti1 N1 2.051(4) 11_454 ?
Ti1 C6 2.249(6) . ?
Ti1 C6 2.249(6) 11_454 ?
Ti1 C1 2.535(6) . ?
Ti1 C1 2.535(6) 11_454 ?
Ti1 Mg1 2.825(2) 11_454 ?
Ti1 Mg1 2.825(2) . ?
Cl1 Mg1 2.517(2) . ?
Cl1 Mg1 2.517(2) 11_454 ?
P1 C13 1.824(6) . ?
P1 C3 1.826(5) . ?
P1 C7 1.853(7) . ?
Mg1 O1 2.052(4) . ?
Mg1 O2 2.071(4) . ?
Mg1 C6 2.314(5) . ?
Mg1 Mg1 2.998(4) 11_454 ?
O1 C31 1.457(6) . ?
O1 C28 1.463(7) . ?
O2 C33 1.461(5) . ?
O2 C32 1.463(6) . ?
N1 C1 1.395(6) . ?
N1 C19 1.501(6) . ?
C1 C2 1.422(7) . ?
C1 C6 1.445(7) . ?
C2 C3 1.416(7) . ?
C3 C4 1.404(7) . ?
C4 C5 1.410(7) . ?
C5 C6 1.400(7) . ?
C7 C12 1.384(8) . ?
C7 C8 1.391(8) . ?
C8 C9 1.378(10) . ?
C9 C10 1.359(12) . ?
C10 C11 1.380(11) . ?
C11 C12 1.408(9) . ?
C13 C14 1.372(8) . ?
C13 C18 1.393(8) . ?
C14 C15 1.393(9) . ?
C15 C16 1.344(11) . ?
C16 C17 1.360(11) . ?
C17 C18 1.389(9) . ?
C19 C20 1.567(8) . ?
C19 C24 1.571(8) . ?
C20 C23 1.539(7) . ?
C20 C21 1.565(8) . ?
C20 C22 1.572(8) . ?
C24 C26 1.545(7) . ?
C24 C25 1.554(7) . ?
C24 C27 1.561(7) . ?
C28 C29 1.461(11) . ?
C29 C30 1.556(12) . ?
C30 C31 1.449(9) . ?
C32 C35 1.491(6) . ?
C33 C34 1.509(7) . ?
C34 C35 1.527(8) . ?
O1S O1S 1.09(2) 2 ?
O1S C2S 1.385(9) . ?
O1S C3SA 1.416(10) . ?
O1S C3S 1.423(10) . ?
O1S C2S 1.473(15) 2 ?
O1S C3SA 1.722(19) 2 ?
C1S C2S 1.477(9) 2 ?
C1S C2S 1.477(9) . ?
C2S C2S 1.31(3) 2 ?
C2S O1S 1.473(15) 2 ?
C3S C4S 1.513(10) . ?
C3SA C3SA 1.31(5) 2 ?
C3SA C4S 1.524(10) . ?
C3SA O1S 1.722(19) 2 ?
